data_4065586
loop_
_publ_author_name
'Schiwon, Rafael'
'Knispel, Christina'
'Limberg, Christian'

_publ_section_title
;
 Heterometallic Complexes with Re&#x2212;Bi Metal Bonds
;
_journal_issue 7
_journal_name_full Organometallics
_journal_page_first 1670
_journal_paper_doi 10.1021/om100011r
_journal_volume 29
_journal_year 2010
_chemical_formula_moiety 'C24 H24 Bi Re'
_chemical_formula_sum 'C24 H24 Bi Re'
_chemical_formula_weight 707.61
_chemical_name_systematic
; 
 Bis(\e^5^-cyclopentadienyl)rhenium(di(ortho)tolyl)bismuth 
;
_space_group_IT_number 14
_symmetry_cell_setting monoclinic
_symmetry_space_group_name_Hall '-P 2ybc'
_symmetry_space_group_name_H-M 'P 1 21/c 1'
_atom_sites_solution_hydrogens geom
_atom_sites_solution_primary direct
_atom_sites_solution_secondary difmap
_audit_creation_method SHELXL-97
_cell_angle_alpha 90.00
_cell_angle_beta 89.964(3)
_cell_angle_gamma 90.00
_cell_formula_units_Z 8
_cell_length_a 13.6349(3)
_cell_length_b 16.8562(4)
_cell_length_c 17.6871(5)
_cell_measurement_reflns_used 5000
_cell_measurement_temperature 100(2)
_cell_measurement_theta_max 30
_cell_measurement_theta_min 5
_cell_volume 4065.07(17)
_computing_cell_refinement 'X-AREA (Stoe & Cie, 2002)'
_computing_data_collection 'X-AREA (Stoe & Cie, 2002)'
_computing_data_reduction 'X-RED (Stoe & Cie, 2002)'
_computing_molecular_graphics 'DIAMOND (Brandenburg & Berndt, 1999)'
_computing_publication_material 'SHELXL97 (Sheldrick, 1997)'
_computing_structure_refinement 'SHELXL97 (Sheldrick, 1997)'
_computing_structure_solution 'SIR2004 (Burla et al., 2005)'
_diffrn_ambient_temperature 100(2)
_diffrn_detector_area_resol_mean 6.67
_diffrn_measured_fraction_theta_full 0.952
_diffrn_measured_fraction_theta_max 0.952
_diffrn_measurement_device 'Stoe IPDS-2t diffractometer'
_diffrn_measurement_method '\w-rotation,\w-incr.=1\%,209 exposures'
_diffrn_radiation_collimation '0.5 mm diameter monocapillary'
_diffrn_radiation_monochromator 'planar graphite'
_diffrn_radiation_source 'long fine focus sealed X-ray tube'
_diffrn_radiation_type MoK\a
_diffrn_radiation_wavelength 0.71073
_diffrn_reflns_av_R_equivalents 0.0876
_diffrn_reflns_av_sigmaI/netI 0.0629
_diffrn_reflns_limit_h_max 20
_diffrn_reflns_limit_h_min -20
_diffrn_reflns_limit_k_max 19
_diffrn_reflns_limit_k_min -23
_diffrn_reflns_limit_l_max 16
_diffrn_reflns_limit_l_min -26
_diffrn_reflns_number 35793
_diffrn_reflns_theta_full 32.50
_diffrn_reflns_theta_max 32.50
_diffrn_reflns_theta_min 2.24
_diffrn_standards_decay_% 0
_diffrn_standards_interval_count 0
_diffrn_standards_interval_time 0
_diffrn_standards_number 0
_exptl_absorpt_coefficient_mu 14.601
_exptl_absorpt_correction_T_max 0.2035
_exptl_absorpt_correction_T_min 0.0893
_exptl_absorpt_correction_type numerical
_exptl_absorpt_process_details
;
The crystal faces were indexed by microscope on the diffractometer. After 
that a numerical absorption correction basing on a Gaussian algorithsm 
was applied, which is implemented in the X-RED program (Stoe, 2002).
;
_exptl_crystal_density_diffrn 2.312
_exptl_crystal_density_method none
_exptl_crystal_description block
_exptl_crystal_F_000 2608
_exptl_crystal_size_max 0.32
_exptl_crystal_size_mid 0.24
_exptl_crystal_size_min 0.16
_refine_diff_density_max 3.554
_refine_diff_density_min -4.553
_refine_diff_density_rms 0.400
_refine_ls_extinction_coef 0.00033(5)
_refine_ls_extinction_expression Fc^*^=kFc[1+0.001xFc^2^\l^3^/sin(2\q)]^-1/4^
_refine_ls_extinction_method SHELXL
_refine_ls_goodness_of_fit_ref 1.048
_refine_ls_hydrogen_treatment constr
_refine_ls_matrix_type full
_refine_ls_number_parameters 470
_refine_ls_number_reflns 14024
_refine_ls_number_restraints 12
_refine_ls_restrained_S_all 1.047
_refine_ls_R_factor_all 0.0543
_refine_ls_R_factor_gt 0.0501
_refine_ls_shift/su_max 0.002
_refine_ls_shift/su_mean 0.000
_refine_ls_structure_factor_coef Fsqd
_refine_ls_weighting_details 'calc w=1/[\s^2^(Fo^2^)+(0.0876P)^2^+30.0702P] where P=(Fo^2^+2Fc^2^)/3'
_refine_ls_weighting_scheme calc
_refine_ls_wR_factor_gt 0.1373
_refine_ls_wR_factor_ref 0.1402
_reflns_number_gt 13058
_reflns_number_total 14024
_reflns_threshold_expression I>2sigma(I)
_cod_data_source_file om100011r_si_002.cif
_cod_data_source_block 1
_cod_original_sg_symbol_H-M 'P 21/c'
_cod_database_code 4065586

loop_
_symmetry_equiv_pos_as_xyz
'x, y, z'
'-x, y+1/2, -z+1/2'
'-x, -y, -z'
'x, -y-1/2, z-1/2'

loop_
_atom_site_label
_atom_site_type_symbol
_atom_site_fract_x
_atom_site_fract_y
_atom_site_fract_z
_atom_site_U_iso_or_equiv
_atom_site_adp_type
_atom_site_occupancy
_atom_site_symmetry_multiplicity
_atom_site_calc_flag
_atom_site_refinement_flags
C1 C 0.3040(10) 0.7461(7) 1.0994(6) 0.025(2) Uani 1 1 d .
H1 H 0.3624 0.7659 1.1219 0.030 Uiso 1 1 calc R
C2 C 0.2384(12) 0.6889(7) 1.1316(6) 0.033(3) Uani 1 1 d .
H2 H 0.2464 0.6648 1.1798 0.039 Uiso 1 1 calc R
C3 C 0.1586(10) 0.6733(7) 1.0807(7) 0.027(2) Uani 1 1 d .
H3 H 0.1059 0.6372 1.0881 0.032 Uiso 1 1 calc R
C4 C 0.1754(9) 0.7239(7) 1.0159(6) 0.023(2) Uani 1 1 d .
H4 H 0.1343 0.7279 0.9727 0.028 Uiso 1 1 calc R
C5 C 0.2659(7) 0.7674(6) 1.0282(6) 0.0184(17) Uani 1 1 d .
H5 H 0.2946 0.8041 0.9940 0.022 Uiso 1 1 calc R
C6 C 0.3157(10) 0.5070(8) 1.0558(7) 0.029(2) Uani 1 1 d .
H6 H 0.2613 0.4752 1.0704 0.035 Uiso 1 1 calc R
C7 C 0.3772(8) 0.5515(7) 1.1041(7) 0.025(2) Uani 1 1 d .
H7 H 0.3719 0.5531 1.1576 0.029 Uiso 1 1 calc R
C8 C 0.4475(9) 0.5930(8) 1.0612(7) 0.029(3) Uani 1 1 d .
H8 H 0.4955 0.6286 1.0803 0.035 Uiso 1 1 calc R
C9 C 0.4333(9) 0.5718(7) 0.9839(6) 0.027(2) Uani 1 1 d .
H9 H 0.4715 0.5894 0.9422 0.033 Uiso 1 1 calc R
C10 C 0.3510(9) 0.5191(6) 0.9807(6) 0.026(2) Uani 1 1 d .
H10 H 0.3244 0.4960 0.9361 0.031 Uiso 1 1 calc R
C11 C 0.1271(9) 0.6074(6) 0.8493(5) 0.0190(19) Uani 1 1 d .
C12 C 0.0799(8) 0.5680(6) 0.9082(5) 0.0187(18) Uani 1 1 d .
H12 H 0.1099 0.5672 0.9567 0.022 Uiso 1 1 calc R
C13 C -0.0095(9) 0.5298(7) 0.8984(6) 0.024(2) Uani 1 1 d .
H13 H -0.0388 0.5021 0.9394 0.029 Uiso 1 1 calc R
C14 C -0.0566(9) 0.5322(6) 0.8277(6) 0.023(2) Uani 1 1 d .
H14 H -0.1190 0.5081 0.8208 0.027 Uiso 1 1 calc R
C15 C -0.0102(8) 0.5704(6) 0.7687(6) 0.0207(19) Uani 1 1 d .
H15 H -0.0410 0.5718 0.7205 0.025 Uiso 1 1 calc R
C16 C 0.0817(9) 0.6075(6) 0.7780(6) 0.0202(19) Uani 1 1 d .
C17 C 0.1289(12) 0.6451(8) 0.7095(6) 0.031(3) Uani 1 1 d .
H17A H 0.0780 0.6685 0.6773 0.047 Uiso 1 1 calc R
H17B H 0.1647 0.6046 0.6808 0.047 Uiso 1 1 calc R
H17C H 0.1745 0.6866 0.7258 0.047 Uiso 1 1 calc R
C18 C 0.2566(7) 0.7794(6) 0.8448(5) 0.0168(17) Uani 1 1 d .
C19 C 0.1662(8) 0.8105(6) 0.8309(5) 0.0169(16) Uani 1 1 d .
H19 H 0.1106 0.7767 0.8332 0.020 Uiso 1 1 calc R
C20 C 0.1524(9) 0.8915(6) 0.8133(6) 0.0212(19) Uani 1 1 d .
H20 H 0.0889 0.9122 0.8035 0.025 Uiso 1 1 calc R
C21 C 0.2349(8) 0.9397(6) 0.8109(6) 0.0206(19) Uani 1 1 d .
H21 H 0.2280 0.9943 0.7986 0.025 Uiso 1 1 calc R
C22 C 0.3256(9) 0.9097(7) 0.8260(6) 0.023(2) Uani 1 1 d .
H22 H 0.3809 0.9439 0.8239 0.028 Uiso 1 1 calc R
C23 C 0.3392(8) 0.8298(6) 0.8444(5) 0.0171(17) Uani 1 1 d .
C24 C 0.4412(8) 0.8001(8) 0.8594(8) 0.031(3) Uani 1 1 d .
H24A H 0.4885 0.8427 0.8496 0.046 Uiso 1 1 calc R
H24B H 0.4553 0.7550 0.8262 0.046 Uiso 1 1 calc R
H24C H 0.4464 0.7833 0.9123 0.046 Uiso 1 1 calc R
C25 C 0.8115(8) 0.8066(8) 0.4951(6) 0.025(2) Uani 1 1 d .
H25 H 0.8363 0.8327 0.5387 0.030 Uiso 1 1 calc R
C26 C 0.7150(10) 0.7714(8) 0.4860(6) 0.030(2) Uani 1 1 d .
H26 H 0.6641 0.7720 0.5227 0.036 Uiso 1 1 calc R
C27 C 0.7092(9) 0.7369(9) 0.4151(7) 0.033(3) Uani 1 1 d .
H27 H 0.6552 0.7078 0.3958 0.040 Uiso 1 1 calc R
C28 C 0.7974(10) 0.7525(8) 0.3770(6) 0.031(2) Uani 1 1 d .
H28 H 0.8119 0.7375 0.3264 0.037 Uiso 1 1 calc R
C29 C 0.8613(11) 0.7942(8) 0.4257(7) 0.031(3) Uani 1 1 d .
H29 H 0.9261 0.8109 0.4141 0.037 Uiso 1 1 calc R
C30 C 0.8409(12) 0.5466(8) 0.5052(8) 0.035(3) Uani 1 1 d .
H30 H 0.7968 0.5199 0.5382 0.041 Uiso 1 1 calc R
C31 C 0.9327(9) 0.5850(7) 0.5260(7) 0.027(2) Uani 1 1 d .
H31 H 0.9597 0.5877 0.5754 0.032 Uiso 1 1 calc R
C32 C 0.9741(9) 0.6170(8) 0.4603(7) 0.027(2) Uani 1 1 d .
H32 H 1.0342 0.6453 0.4571 0.032 Uiso 1 1 calc R
C33 C 0.9090(10) 0.5993(9) 0.3985(6) 0.031(3) Uani 1 1 d .
H33 H 0.9191 0.6142 0.3473 0.037 Uiso 1 1 calc R
C34 C 0.8301(10) 0.5573(8) 0.4253(8) 0.030(2) Uani 1 1 d .
H34 H 0.7770 0.5384 0.3957 0.036 Uiso 1 1 calc R
C35 C 0.6172(8) 0.6286(6) 0.6276(6) 0.0211(18) Uani 1 1 d .
C36 C 0.5740(8) 0.6123(7) 0.5564(6) 0.0209(19) Uani 1 1 d .
H36 H 0.6107 0.6202 0.5114 0.025 Uiso 1 1 calc R
C37 C 0.4777(11) 0.5844(8) 0.5524(9) 0.034(3) Uani 1 1 d .
H37 H 0.4479 0.5756 0.5046 0.041 Uiso 1 1 calc R
C38 C 0.4257(11) 0.5698(8) 0.6179(10) 0.041(3) Uani 1 1 d .
H38 H 0.3605 0.5502 0.6155 0.049 Uiso 1 1 calc R
C39 C 0.4691(9) 0.5838(8) 0.6867(9) 0.034(3) Uani 1 1 d .
H39 H 0.4327 0.5725 0.7313 0.040 Uiso 1 1 calc R
C40 C 0.5642(8) 0.6137(7) 0.6944(6) 0.0216(19) Uani 1 1 d .
C41 C 0.6113(12) 0.6273(8) 0.7692(7) 0.032(3) Uani 1 1 d .
H41A H 0.5621 0.6221 0.8093 0.049 Uiso 1 1 calc R
H41B H 0.6396 0.6807 0.7706 0.049 Uiso 1 1 calc R
H41C H 0.6633 0.5880 0.7770 0.049 Uiso 1 1 calc R
C42 C 0.7484(8) 0.7893(6) 0.6713(5) 0.0170(17) Uani 1 1 d U
C43 C 0.6536(10) 0.8174(6) 0.6831(6) 0.022(2) Uani 1 1 d .
H43 H 0.5994 0.7845 0.6706 0.027 Uiso 1 1 calc R
C44 C 0.6365(9) 0.8923(7) 0.7127(6) 0.023(2) Uani 1 1 d .
H44 H 0.5714 0.9098 0.7221 0.028 Uiso 1 1 calc R
C45 C 0.7161(10) 0.9417(7) 0.7286(6) 0.025(2) Uani 1 1 d .
H45 H 0.7054 0.9936 0.7480 0.029 Uiso 1 1 calc R
C46 C 0.8095(9) 0.9152(7) 0.7160(6) 0.024(2) Uani 1 1 d U
H46 H 0.8635 0.9492 0.7259 0.029 Uiso 1 1 calc R
C47 C 0.8266(7) 0.8383(6) 0.6886(5) 0.0144(15) Uiso 1 1 d U
C48 C 0.9314(8) 0.8098(7) 0.6818(7) 0.024(2) Uani 1 1 d .
H48A H 0.9762 0.8537 0.6932 0.037 Uiso 1 1 calc R
H48B H 0.9433 0.7910 0.6302 0.037 Uiso 1 1 calc R
H48C H 0.9426 0.7664 0.7176 0.037 Uiso 1 1 calc R
Bi1 Bi 0.28370(3) 0.64861(2) 0.868210(19) 0.01529(7) Uani 1 1 d .
Bi2 Bi 0.77806(3) 0.66415(2) 0.631611(19) 0.01592(8) Uani 1 1 d .
Re1 Re 0.30223(3) 0.63724(2) 1.02815(2) 0.01577(8) Uani 1 1 d .
Re2 Re 0.82933(3) 0.67637(2) 0.47660(2) 0.01782(8) Uani 1 1 d .

loop_
_atom_site_aniso_label
_atom_site_aniso_U_11
_atom_site_aniso_U_22
_atom_site_aniso_U_33
_atom_site_aniso_U_23
_atom_site_aniso_U_13
_atom_site_aniso_U_12
C1 0.034(6) 0.022(5) 0.019(4) -0.004(4) -0.006(4) 0.006(4)
C2 0.061(9) 0.023(5) 0.015(4) 0.003(4) -0.002(5) 0.014(5)
C3 0.023(5) 0.027(6) 0.029(5) -0.007(4) 0.003(4) 0.003(4)
C4 0.027(5) 0.021(5) 0.022(4) -0.002(4) 0.006(4) 0.008(4)
C5 0.017(4) 0.015(4) 0.024(4) -0.006(3) 0.005(4) -0.001(3)
C6 0.031(6) 0.023(6) 0.034(5) 0.007(4) -0.007(4) 0.006(4)
C7 0.016(4) 0.029(6) 0.029(5) -0.001(4) 0.000(4) 0.007(4)
C8 0.022(5) 0.039(7) 0.027(5) -0.002(5) -0.011(4) 0.011(5)
C9 0.030(5) 0.029(6) 0.023(5) 0.010(4) -0.005(4) 0.019(4)
C10 0.038(6) 0.014(4) 0.025(4) 0.002(4) -0.011(5) 0.003(4)
C11 0.031(5) 0.015(4) 0.011(3) -0.001(3) -0.005(3) 0.011(4)
C12 0.017(4) 0.022(5) 0.017(4) 0.002(3) -0.005(3) -0.007(4)
C13 0.022(5) 0.027(5) 0.024(5) 0.005(4) -0.007(4) -0.009(4)
C14 0.025(5) 0.017(5) 0.026(5) -0.002(4) -0.007(4) -0.007(4)
C15 0.022(5) 0.016(5) 0.023(4) 0.003(4) -0.006(4) -0.004(4)
C16 0.028(5) 0.012(4) 0.020(4) 0.002(3) -0.008(4) 0.005(4)
C17 0.053(8) 0.023(6) 0.017(4) 0.002(4) -0.007(5) 0.004(5)
C18 0.016(4) 0.015(4) 0.019(4) 0.005(3) 0.003(3) -0.009(3)
C19 0.014(4) 0.016(4) 0.021(4) -0.003(3) 0.001(3) 0.005(3)
C20 0.026(5) 0.017(5) 0.021(4) -0.001(4) 0.002(4) 0.004(4)
C21 0.027(5) 0.015(4) 0.020(4) 0.000(3) 0.006(4) 0.003(4)
C22 0.026(5) 0.022(5) 0.022(4) 0.002(4) -0.005(4) -0.003(4)
C23 0.011(4) 0.022(5) 0.018(4) 0.005(3) 0.000(3) 0.000(3)
C24 0.013(4) 0.029(6) 0.050(7) 0.011(5) -0.003(5) -0.002(4)
C25 0.020(4) 0.031(6) 0.024(4) 0.010(4) 0.003(4) 0.012(4)
C26 0.035(6) 0.033(6) 0.022(5) 0.016(4) 0.000(4) 0.005(5)
C27 0.022(5) 0.046(7) 0.032(6) 0.003(5) -0.009(5) -0.010(5)
C28 0.037(6) 0.035(6) 0.019(4) 0.006(4) -0.001(5) -0.007(5)
C29 0.040(7) 0.026(6) 0.026(5) 0.013(4) 0.000(5) 0.001(5)
C30 0.049(8) 0.023(6) 0.032(5) -0.010(5) 0.008(5) -0.002(6)
C31 0.035(6) 0.028(5) 0.018(4) 0.002(4) 0.009(5) 0.005(4)
C32 0.021(5) 0.031(6) 0.027(5) 0.002(4) 0.003(4) -0.001(4)
C33 0.030(6) 0.046(8) 0.016(4) -0.001(4) 0.000(4) -0.002(6)
C34 0.025(5) 0.027(6) 0.038(6) -0.012(5) 0.010(5) -0.005(5)
C35 0.021(4) 0.017(4) 0.025(4) -0.001(4) -0.001(4) -0.007(3)
C36 0.013(4) 0.021(5) 0.029(5) -0.006(4) 0.002(3) -0.004(3)
C37 0.033(6) 0.026(6) 0.042(6) -0.009(5) 0.001(5) 0.004(5)
C38 0.029(6) 0.025(6) 0.070(10) -0.013(6) 0.004(6) -0.006(5)
C39 0.022(5) 0.024(6) 0.055(8) -0.002(5) 0.021(5) -0.007(4)
C40 0.018(4) 0.020(5) 0.027(5) 0.000(4) 0.008(4) 0.005(4)
C41 0.045(8) 0.029(6) 0.023(5) 0.008(4) 0.012(5) 0.002(5)
C42 0.020(4) 0.015(4) 0.015(3) 0.003(3) 0.001(3) -0.005(3)
C43 0.034(6) 0.012(4) 0.022(4) -0.002(3) -0.008(4) 0.000(4)
C44 0.030(5) 0.017(5) 0.023(4) 0.003(4) 0.004(4) 0.009(4)
C45 0.036(6) 0.016(4) 0.022(4) 0.005(3) -0.006(4) 0.005(4)
C46 0.032(5) 0.020(5) 0.021(4) 0.000(4) -0.006(4) -0.006(4)
C48 0.017(4) 0.029(6) 0.028(5) -0.009(4) 0.003(4) -0.003(4)
Bi1 0.01757(14) 0.01328(15) 0.01502(13) 0.00068(11) -0.00228(14) 0.00232(11)
Bi2 0.01824(14) 0.01449(15) 0.01504(13) 0.00111(11) -0.00219(14) 0.00097(11)
Re1 0.01934(16) 0.01425(16) 0.01372(13) 0.00008(12) -0.00240(13) 0.00201(12)
Re2 0.01856(16) 0.02054(19) 0.01437(14) 0.00038(13) -0.00218(14) -0.00226(13)

loop_
_atom_type_symbol
_atom_type_description
_atom_type_scat_dispersion_real
_atom_type_scat_dispersion_imag
_atom_type_scat_source
C C 0.0033 0.0016 'International Tables Vol C Tables 4.2.6.8 and 6.1.1.4'
H H 0.0000 0.0000 'International Tables Vol C Tables 4.2.6.8 and 6.1.1.4'
Bi Bi -4.1077 10.2566 'International Tables Vol C Tables 4.2.6.8 and 6.1.1.4'
Re Re -1.0185 7.2310 'International Tables Vol C Tables 4.2.6.8 and 6.1.1.4'

loop_
_geom_angle_atom_site_label_1
_geom_angle_atom_site_label_2
_geom_angle_atom_site_label_3
_geom_angle
C5 C1 C2 107.2(10)
C5 C1 Re1 72.5(6)
C2 C1 Re1 70.3(7)
C5 C1 H1 126.4
C2 C1 H1 126.4
Re1 C1 H1 122.4
C1 C2 C3 110.3(10)
C1 C2 Re1 71.9(7)
C3 C2 Re1 72.9(7)
C1 C2 H2 124.8
C3 C2 H2 124.8
Re1 C2 H2 121.9
C2 C3 C4 105.6(11)
C2 C3 Re1 69.5(7)
C4 C3 Re1 72.2(7)
C2 C3 H3 127.2
C4 C3 H3 127.2
Re1 C3 H3 122.8
C3 C4 C5 108.2(10)
C3 C4 Re1 70.5(7)
C5 C4 Re1 70.3(6)
C3 C4 H4 125.9
C5 C4 H4 125.9
Re1 C4 H4 124.9
C1 C5 C4 108.6(10)
C1 C5 Re1 70.8(6)
C4 C5 Re1 72.2(6)
C1 C5 H5 125.7
C4 C5 H5 125.7
Re1 C5 H5 123.0
C7 C6 C10 106.7(11)
C7 C6 Re1 70.3(7)
C10 C6 Re1 71.8(7)
C7 C6 H6 126.6
C10 C6 H6 126.6
Re1 C6 H6 123.0
C8 C7 C6 110.0(11)
C8 C7 Re1 70.4(7)
C6 C7 Re1 72.9(7)
C8 C7 H7 125.0
C6 C7 H7 125.0
Re1 C7 H7 123.3
C7 C8 C9 107.4(12)
C7 C8 Re1 72.5(7)
C9 C8 Re1 73.0(6)
C7 C8 H8 126.3
C9 C8 H8 126.3
Re1 C8 H8 120.1
C8 C9 C10 107.4(11)
C8 C9 Re1 69.5(7)
C10 C9 Re1 72.2(7)
C8 C9 H9 126.3
C10 C9 H9 126.3
Re1 C9 H9 123.6
C6 C10 C9 108.4(10)
C6 C10 Re1 71.4(7)
C9 C10 Re1 70.7(6)
C6 C10 H10 125.8
C9 C10 H10 125.8
Re1 C10 H10 123.7
C12 C11 C16 117.9(10)
C12 C11 Bi1 118.0(6)
C16 C11 Bi1 123.2(8)
C13 C12 C11 122.1(9)
C13 C12 H12 118.9
C11 C12 H12 118.9
C12 C13 C14 119.9(10)
C12 C13 H13 120.0
C14 C13 H13 120.0
C15 C14 C13 118.4(10)
C15 C14 H14 120.8
C13 C14 H14 120.8
C14 C15 C16 121.7(9)
C14 C15 H15 119.1
C16 C15 H15 119.1
C11 C16 C15 119.8(10)
C11 C16 C17 122.2(11)
C15 C16 C17 118.0(9)
C16 C17 H17A 109.5
C16 C17 H17B 109.5
H17A C17 H17B 109.5
C16 C17 H17C 109.5
H17A C17 H17C 109.5
H17B C17 H17C 109.5
C19 C18 C23 119.3(9)
C19 C18 Bi1 123.6(7)
C23 C18 Bi1 117.1(7)
C18 C19 C20 122.1(10)
C18 C19 H19 118.9
C20 C19 H19 118.9
C21 C20 C19 117.7(10)
C21 C20 H20 121.2
C19 C20 H20 121.2
C22 C21 C20 120.8(10)
C22 C21 H21 119.6
C20 C21 H21 119.6
C21 C22 C23 121.6(11)
C21 C22 H22 119.2
C23 C22 H22 119.2
C22 C23 C18 118.4(10)
C22 C23 C24 119.0(10)
C18 C23 C24 122.5(10)
C23 C24 H24A 109.5
C23 C24 H24B 109.5
H24A C24 H24B 109.5
C23 C24 H24C 109.5
H24A C24 H24C 109.5
H24B C24 H24C 109.5
C29 C25 C26 106.1(11)
C29 C25 Re2 71.1(7)
C26 C25 Re2 71.4(7)
C29 C25 H25 127.0
C26 C25 H25 127.0
Re2 C25 H25 122.4
C27 C26 C25 108.9(11)
C27 C26 Re2 70.9(8)
C25 C26 Re2 70.7(7)
C27 C26 H26 125.5
C25 C26 H26 125.5
Re2 C26 H26 124.5
C26 C27 C28 107.9(11)
C26 C27 Re2 73.0(7)
C28 C27 Re2 71.9(7)
C26 C27 H27 126.0
C28 C27 H27 126.0
Re2 C27 H27 120.9
C27 C28 C29 109.1(11)
C27 C28 Re2 71.2(7)
C29 C28 Re2 71.5(7)
C27 C28 H28 125.4
C29 C28 H28 125.4
Re2 C28 H28 123.5
C28 C29 C25 107.9(12)
C28 C29 Re2 71.5(7)
C25 C29 Re2 71.8(7)
C28 C29 H29 126.1
C25 C29 H29 126.1
Re2 C29 H29 122.3
C34 C30 C31 106.3(12)
C34 C30 Re2 69.4(8)
C31 C30 Re2 71.7(7)
C34 C30 H30 126.8
C31 C30 H30 126.8
Re2 C30 H30 123.7
C32 C31 C30 108.0(11)
C32 C31 Re2 70.6(7)
C30 C31 Re2 70.7(8)
C32 C31 H31 126.0
C30 C31 H31 126.0
Re2 C31 H31 124.3
C31 C32 C33 107.5(11)
C31 C32 Re2 73.1(7)
C33 C32 Re2 69.2(7)
C31 C32 H32 126.2
C33 C32 H32 126.2
Re2 C32 H32 123.1
C34 C33 C32 109.1(11)
C34 C33 Re2 72.4(8)
C32 C33 Re2 72.7(7)
C34 C33 H33 125.4
C32 C33 H33 125.4
Re2 C33 H33 121.1
C33 C34 C30 109.0(12)
C33 C34 Re2 71.1(8)
C30 C34 Re2 73.1(7)
C33 C34 H34 125.5
C30 C34 H34 125.5
Re2 C34 H34 122.0
C40 C35 C36 119.9(10)
C40 C35 Bi2 121.0(8)
C36 C35 Bi2 118.7(8)
C37 C36 C35 120.1(11)
C37 C36 H36 119.9
C35 C36 H36 119.9
C38 C37 C36 120.0(13)
C38 C37 H37 120.0
C36 C37 H37 120.0
C39 C38 C37 119.5(13)
C39 C38 H38 120.3
C37 C38 H38 120.3
C38 C39 C40 123.2(13)
C38 C39 H39 118.4
C40 C39 H39 118.4
C39 C40 C35 117.3(11)
C39 C40 C41 122.8(11)
C35 C40 C41 119.9(11)
C40 C41 H41A 109.5
C40 C41 H41B 109.5
H41A C41 H41B 109.5
C40 C41 H41C 109.5
H41A C41 H41C 109.5
H41B C41 H41C 109.5
C47 C42 C43 118.7(9)
C47 C42 Bi2 119.2(8)
C43 C42 Bi2 122.0(7)
C44 C43 C42 121.5(11)
C44 C43 H43 119.3
C42 C43 H43 119.3
C43 C44 C45 119.2(11)
C43 C44 H44 120.4
C45 C44 H44 120.4
C46 C45 C44 119.7(10)
C46 C45 H45 120.2
C44 C45 H45 120.2
C45 C46 C47 120.9(10)
C45 C46 H46 119.6
C47 C46 H46 119.6
C42 C47 C46 119.9(10)
C42 C47 C48 121.5(9)
C46 C47 C48 118.6(9)
C47 C48 H48A 109.5
C47 C48 H48B 109.5
H48A C48 H48B 109.5
C47 C48 H48C 109.5
H48A C48 H48C 109.5
H48B C48 H48C 109.5
C11 Bi1 C18 96.7(3)
C11 Bi1 Re1 102.1(2)
C18 Bi1 Re1 105.1(2)
C42 Bi2 C35 94.7(4)
C42 Bi2 Re2 106.1(2)
C35 Bi2 Re2 103.1(3)
C8 Re1 C2 105.6(5)
C8 Re1 C7 37.2(5)
C2 Re1 C7 86.4(4)
C8 Re1 C1 96.8(5)
C2 Re1 C1 37.7(5)
C7 Re1 C1 100.9(4)
C8 Re1 C9 37.5(4)
C2 Re1 C9 143.0(4)
C7 Re1 C9 61.6(4)
C1 Re1 C9 126.5(5)
C8 Re1 C5 122.0(5)
C2 Re1 C5 61.8(4)
C7 Re1 C5 137.3(4)
C1 Re1 C5 36.7(4)
C9 Re1 C5 131.0(4)
C8 Re1 C3 140.0(5)
C2 Re1 C3 37.6(5)
C7 Re1 C3 109.0(4)
C1 Re1 C3 63.5(5)
C9 Re1 C3 166.1(5)
C5 Re1 C3 62.9(4)
C8 Re1 C6 62.5(5)
C2 Re1 C6 103.7(5)
C7 Re1 C6 36.8(4)
C1 Re1 C6 132.7(4)
C9 Re1 C6 62.1(5)
C5 Re1 C6 165.2(4)
C3 Re1 C6 104.1(5)
C8 Re1 C10 62.3(5)
C2 Re1 C10 140.5(4)
C7 Re1 C10 61.1(4)
C1 Re1 C10 158.9(4)
C9 Re1 C10 37.1(5)
C5 Re1 C10 157.5(4)
C3 Re1 C10 130.3(5)
C6 Re1 C10 36.8(5)
C8 Re1 C4 158.4(5)
C2 Re1 C4 61.7(4)
C7 Re1 C4 145.6(4)
C1 Re1 C4 62.2(4)
C9 Re1 C4 152.8(4)
C5 Re1 C4 37.5(4)
C3 Re1 C4 37.3(4)
C6 Re1 C4 135.0(5)
C10 Re1 C4 138.9(4)
C8 Re1 Bi1 111.6(3)
C2 Re1 Bi1 139.7(3)
C7 Re1 Bi1 133.3(3)
C1 Re1 Bi1 120.5(3)
C9 Re1 Bi1 75.9(3)
C5 Re1 Bi1 85.1(3)
C3 Re1 Bi1 108.3(3)
C6 Re1 Bi1 106.7(3)
C10 Re1 Bi1 73.5(3)
C4 Re1 Bi1 78.1(3)
C33 Re2 C34 36.4(5)
C33 Re2 C27 109.3(5)
C34 Re2 C27 102.8(5)
C33 Re2 C29 100.3(5)
C34 Re2 C29 130.3(5)
C27 Re2 C29 62.3(5)
C33 Re2 C28 86.5(5)
C34 Re2 C28 101.6(5)
C27 Re2 C28 36.9(5)
C29 Re2 C28 37.1(5)
C33 Re2 C32 38.0(4)
C34 Re2 C32 62.2(5)
C27 Re2 C32 142.9(5)
C29 Re2 C32 100.1(5)
C28 Re2 C32 109.3(5)
C33 Re2 C25 137.0(5)
C34 Re2 C25 163.1(5)
C27 Re2 C25 62.5(5)
C29 Re2 C25 37.1(4)
C28 Re2 C25 61.8(4)
C32 Re2 C25 123.8(4)
C33 Re2 C26 144.8(4)
C34 Re2 C26 133.2(5)
C27 Re2 C26 36.2(5)
C29 Re2 C26 61.8(5)
C28 Re2 C26 60.6(5)
C32 Re2 C26 160.9(5)
C25 Re2 C26 37.9(4)
C33 Re2 C30 61.9(5)
C34 Re2 C30 37.5(5)
C27 Re2 C30 127.6(6)
C29 Re2 C30 161.0(6)
C28 Re2 C30 138.9(5)
C32 Re2 C30 62.1(5)
C25 Re2 C30 158.5(4)
C26 Re2 C30 136.6(5)
C33 Re2 C31 61.9(5)
C34 Re2 C31 62.3(5)
C27 Re2 C31 164.5(5)
C29 Re2 C31 129.9(5)
C28 Re2 C31 145.2(5)
C32 Re2 C31 36.3(4)
C25 Re2 C31 132.9(4)
C26 Re2 C31 153.0(4)
C30 Re2 C31 37.6(5)
C33 Re2 Bi2 133.6(3)
C34 Re2 Bi2 109.4(4)
C27 Re2 Bi2 109.0(4)
C29 Re2 Bi2 120.3(3)
C28 Re2 Bi2 139.5(4)
C32 Re2 Bi2 108.0(3)
C25 Re2 Bi2 84.5(3)
C26 Re2 Bi2 79.0(3)
C30 Re2 Bi2 74.3(3)
C31 Re2 Bi2 74.4(3)

loop_
_geom_bond_atom_site_label_1
_geom_bond_atom_site_label_2
_geom_bond_distance
C1 C5 1.409(15)
C1 C2 1.43(2)
C1 Re1 2.227(11)
C1 H1 0.9500
C2 C3 1.436(19)
C2 Re1 2.206(12)
C2 H2 0.9500
C3 C4 1.448(17)
C3 Re1 2.251(13)
C3 H3 0.9500
C4 C5 1.453(15)
C4 Re1 2.274(11)
C4 H4 0.9500
C5 Re1 2.250(10)
C5 H5 0.9500
C6 C7 1.413(17)
C6 C10 1.427(18)
C6 Re1 2.256(12)
C6 H6 0.9500
C7 C8 1.408(19)
C7 Re1 2.223(11)
C7 H7 0.9500
C8 C9 1.427(16)
C8 Re1 2.196(11)
C8 H8 0.9500
C9 C10 1.433(19)
C9 Re1 2.241(11)
C9 H9 0.9500
C10 Re1 2.262(11)
C10 H10 0.9500
C11 C12 1.393(15)
C11 C16 1.405(13)
C11 Bi1 2.270(12)
C12 C13 1.390(14)
C12 H12 0.9500
C13 C14 1.407(14)
C13 H13 0.9500
C14 C15 1.381(16)
C14 H14 0.9500
C15 C16 1.410(15)
C15 H15 0.9500
C16 C17 1.511(17)
C17 H17A 0.9800
C17 H17B 0.9800
C17 H17C 0.9800
C18 C19 1.363(14)
C18 C23 1.410(13)
C18 Bi1 2.274(10)
C19 C20 1.412(14)
C19 H19 0.9500
C20 C21 1.389(16)
C20 H20 0.9500
C21 C22 1.363(16)
C21 H21 0.9500
C22 C23 1.398(15)
C22 H22 0.9500
C23 C24 1.503(15)
C24 H24A 0.9800
C24 H24B 0.9800
C24 H24C 0.9800
C25 C29 1.417(17)
C25 C26 1.453(18)
C25 Re2 2.233(13)
C25 H25 0.9500
C26 C27 1.384(18)
C26 Re2 2.242(13)
C26 H26 0.9500
C27 C28 1.403(18)
C27 Re2 2.215(13)
C27 H27 0.9500
C28 C29 1.414(19)
C28 Re2 2.223(12)
C28 H28 0.9500
C29 Re2 2.223(12)
C29 H29 0.9500
C30 C34 1.432(19)
C30 C31 1.46(2)
C30 Re2 2.250(14)
C30 H30 0.9500
C31 C32 1.399(16)
C31 Re2 2.264(12)
C31 H31 0.9500
C32 C33 1.440(17)
C32 Re2 2.232(12)
C32 H32 0.9500
C33 C34 1.372(18)
C33 Re2 2.185(13)
C33 H33 0.9500
C34 Re2 2.202(12)
C34 H34 0.9500
C35 C40 1.407(16)
C35 C36 1.416(15)
C35 Bi2 2.275(10)
C36 C37 1.397(18)
C36 H36 0.9500
C37 C38 1.38(2)
C37 H37 0.9500
C38 C39 1.37(2)
C38 H38 0.9500
C39 C40 1.399(17)
C39 H39 0.9500
C40 C41 1.489(18)
C41 H41A 0.9800
C41 H41B 0.9800
C41 H41C 0.9800
C42 C47 1.384(13)
C42 C43 1.392(17)
C42 Bi2 2.259(10)
C43 C44 1.387(15)
C43 H43 0.9500
C44 C45 1.397(18)
C44 H44 0.9500
C45 C46 1.368(18)
C45 H45 0.9500
C46 C47 1.403(15)
C46 H46 0.9500
C47 C48 1.511(15)
C48 H48A 0.9800
C48 H48B 0.9800
C48 H48C 0.9800
Bi1 Re1 2.8468(5)
Bi2 Re2 2.8364(5)

loop_
_geom_torsion_atom_site_label_1
_geom_torsion_atom_site_label_2
_geom_torsion_atom_site_label_3
_geom_torsion_atom_site_label_4
_geom_torsion
C5 C1 C2 C3 0.4(13)
Re1 C1 C2 C3 -63.2(9)
C5 C1 C2 Re1 63.6(7)
C1 C2 C3 C4 -1.1(13)
Re1 C2 C3 C4 -63.7(8)
C1 C2 C3 Re1 62.6(9)
C2 C3 C4 C5 1.4(12)
Re1 C3 C4 C5 -60.5(7)
C2 C3 C4 Re1 61.9(8)
C2 C1 C5 C4 0.5(12)
Re1 C1 C5 C4 62.6(7)
C2 C1 C5 Re1 -62.2(8)
C3 C4 C5 C1 -1.2(12)
Re1 C4 C5 C1 -61.7(7)
C3 C4 C5 Re1 60.6(8)
C10 C6 C7 C8 2.1(13)
Re1 C6 C7 C8 -60.9(9)
C10 C6 C7 Re1 63.0(8)
C6 C7 C8 C9 -2.6(13)
Re1 C7 C8 C9 -65.1(8)
C6 C7 C8 Re1 62.5(9)
C7 C8 C9 C10 2.1(13)
Re1 C8 C9 C10 -62.7(8)
C7 C8 C9 Re1 64.8(8)
C7 C6 C10 C9 -0.7(13)
Re1 C6 C10 C9 61.3(8)
C7 C6 C10 Re1 -62.0(8)
C8 C9 C10 C6 -0.9(13)
Re1 C9 C10 C6 -61.8(8)
C8 C9 C10 Re1 60.9(8)
C16 C11 C12 C13 -0.3(16)
Bi1 C11 C12 C13 -169.7(9)
C11 C12 C13 C14 -1.9(18)
C12 C13 C14 C15 2.4(18)
C13 C14 C15 C16 -0.8(18)
C12 C11 C16 C15 1.9(15)
Bi1 C11 C16 C15 170.7(8)
C12 C11 C16 C17 -177.1(11)
Bi1 C11 C16 C17 -8.2(14)
C14 C15 C16 C11 -1.4(17)
C14 C15 C16 C17 177.6(11)
C23 C18 C19 C20 2.4(15)
Bi1 C18 C19 C20 -177.2(7)
C18 C19 C20 C21 -0.5(15)
C19 C20 C21 C22 -0.8(15)
C20 C21 C22 C23 -0.1(16)
C21 C22 C23 C18 2.0(16)
C21 C22 C23 C24 179.3(11)
C19 C18 C23 C22 -3.2(14)
Bi1 C18 C23 C22 176.5(8)
C19 C18 C23 C24 179.7(11)
Bi1 C18 C23 C24 -0.6(13)
C29 C25 C26 C27 2.2(13)
Re2 C25 C26 C27 -60.9(9)
C29 C25 C26 Re2 63.0(8)
C25 C26 C27 C28 -3.1(15)
Re2 C26 C27 C28 -63.9(10)
C25 C26 C27 Re2 60.8(8)
C26 C27 C28 C29 2.8(16)
Re2 C27 C28 C29 -61.8(9)
C26 C27 C28 Re2 64.6(9)
C27 C28 C29 C25 -1.4(15)
Re2 C28 C29 C25 -63.0(8)
C27 C28 C29 Re2 61.6(10)
C26 C25 C29 C28 -0.4(13)
Re2 C25 C29 C28 62.8(9)
C26 C25 C29 Re2 -63.2(8)
C34 C30 C31 C32 0.1(14)
Re2 C30 C31 C32 -61.1(9)
C34 C30 C31 Re2 61.1(9)
C30 C31 C32 C33 0.1(15)
Re2 C31 C32 C33 -61.0(9)
C30 C31 C32 Re2 61.1(9)
C31 C32 C33 C34 -0.2(16)
Re2 C32 C33 C34 -63.8(10)
C31 C32 C33 Re2 63.5(9)
C32 C33 C34 C30 0.3(16)
Re2 C33 C34 C30 -63.7(10)
C32 C33 C34 Re2 63.9(10)
C31 C30 C34 C33 -0.2(15)
Re2 C30 C34 C33 62.4(10)
C31 C30 C34 Re2 -62.6(9)
C40 C35 C36 C37 2.6(17)
Bi2 C35 C36 C37 175.1(9)
C35 C36 C37 C38 -2.6(19)
C36 C37 C38 C39 1(2)
C37 C38 C39 C40 1(2)
C38 C39 C40 C35 -1(2)
C38 C39 C40 C41 -178.9(13)
C36 C35 C40 C39 -0.8(17)
Bi2 C35 C40 C39 -173.1(9)
C36 C35 C40 C41 177.1(11)
Bi2 C35 C40 C41 4.8(15)
C47 C42 C43 C44 -1.0(15)
Bi2 C42 C43 C44 175.2(8)
C42 C43 C44 C45 2.3(16)
C43 C44 C45 C46 -1.2(15)
C44 C45 C46 C47 -1.2(16)
C43 C42 C47 C46 -1.3(14)
Bi2 C42 C47 C46 -177.7(7)
C43 C42 C47 C48 176.2(10)
Bi2 C42 C47 C48 -0.2(12)
C45 C46 C47 C42 2.5(15)
C45 C46 C47 C48 -175.1(10)
C12 C11 Bi1 C18 -122.3(8)
C16 C11 Bi1 C18 68.8(8)
C12 C11 Bi1 Re1 -15.2(8)
C16 C11 Bi1 Re1 175.9(8)
C19 C18 Bi1 C11 4.5(9)
C23 C18 Bi1 C11 -175.2(7)
C19 C18 Bi1 Re1 -100.1(8)
C23 C18 Bi1 Re1 80.3(7)
C47 C42 Bi2 C35 175.5(7)
C43 C42 Bi2 C35 -0.7(8)
C47 C42 Bi2 Re2 -79.4(7)
C43 C42 Bi2 Re2 104.3(8)
C40 C35 Bi2 C42 -74.5(9)
C36 C35 Bi2 C42 113.1(9)
C40 C35 Bi2 Re2 177.8(8)
C36 C35 Bi2 Re2 5.4(9)
C7 C8 Re1 C2 61.5(8)
C9 C8 Re1 C2 176.7(8)
C9 C8 Re1 C7 115.2(11)
C7 C8 Re1 C1 99.0(8)
C9 C8 Re1 C1 -145.8(8)
C7 C8 Re1 C9 -115.2(11)
C7 C8 Re1 C5 127.7(7)
C9 C8 Re1 C5 -117.1(8)
C7 C8 Re1 C3 42.9(11)
C9 C8 Re1 C3 158.0(8)
C7 C8 Re1 C6 -36.1(7)
C9 C8 Re1 C6 79.1(9)
C7 C8 Re1 C10 -77.8(8)
C9 C8 Re1 C10 37.4(8)
C7 C8 Re1 C4 112.3(13)
C9 C8 Re1 C4 -132.5(11)
C7 C8 Re1 Bi1 -134.3(6)
C9 C8 Re1 Bi1 -19.1(9)
C1 C2 Re1 C8 80.8(8)
C3 C2 Re1 C8 -160.3(8)
C1 C2 Re1 C7 113.0(7)
C3 C2 Re1 C7 -128.1(8)
C3 C2 Re1 C1 118.9(10)
C1 C2 Re1 C9 84.2(10)
C3 C2 Re1 C9 -157.0(8)
C1 C2 Re1 C5 -37.5(6)
C3 C2 Re1 C5 81.4(7)
C1 C2 Re1 C3 -118.9(10)
C1 C2 Re1 C6 145.7(7)
C3 C2 Re1 C6 -95.4(7)
C1 C2 Re1 C10 146.0(7)
C3 C2 Re1 C10 -95.2(9)
C1 C2 Re1 C4 -80.2(7)
C3 C2 Re1 C4 38.6(7)
C1 C2 Re1 Bi1 -76.1(9)
C3 C2 Re1 Bi1 42.8(10)
C6 C7 Re1 C8 -119.3(11)
C8 C7 Re1 C2 -122.0(8)
C6 C7 Re1 C2 118.8(8)
C8 C7 Re1 C1 -86.9(8)
C6 C7 Re1 C1 153.8(8)
C8 C7 Re1 C9 38.8(7)
C6 C7 Re1 C9 -80.5(8)
C8 C7 Re1 C5 -82.1(9)
C6 C7 Re1 C5 158.6(7)
C8 C7 Re1 C3 -152.5(7)
C6 C7 Re1 C3 88.3(8)
C8 C7 Re1 C6 119.3(11)
C8 C7 Re1 C10 81.3(8)
C6 C7 Re1 C10 -38.0(8)
C8 C7 Re1 C4 -142.8(8)
C6 C7 Re1 C4 97.9(10)
C8 C7 Re1 Bi1 66.1(8)
C6 C7 Re1 Bi1 -53.2(9)
C5 C1 Re1 C8 137.1(7)
C2 C1 Re1 C8 -106.7(8)
C5 C1 Re1 C2 -116.2(10)
C5 C1 Re1 C7 174.5(7)
C2 C1 Re1 C7 -69.3(8)
C5 C1 Re1 C9 111.9(7)
C2 C1 Re1 C9 -131.9(7)
C2 C1 Re1 C5 116.2(10)
C5 C1 Re1 C3 -79.6(7)
C2 C1 Re1 C3 36.7(7)
C5 C1 Re1 C6 -164.4(6)
C2 C1 Re1 C6 -48.2(10)
C5 C1 Re1 C10 144.9(11)
C2 C1 Re1 C10 -98.9(14)
C5 C1 Re1 C4 -37.4(6)
C2 C1 Re1 C4 78.8(8)
C5 C1 Re1 Bi1 17.0(8)
C2 C1 Re1 Bi1 133.2(6)
C10 C9 Re1 C8 117.1(10)
C8 C9 Re1 C2 -5.3(13)
C10 C9 Re1 C2 111.8(9)
C8 C9 Re1 C7 -38.4(8)
C10 C9 Re1 C7 78.7(7)
C8 C9 Re1 C1 43.9(10)
C10 C9 Re1 C1 161.0(6)
C8 C9 Re1 C5 91.2(8)
C10 C9 Re1 C5 -151.7(6)
C8 C9 Re1 C3 -88(2)
C10 C9 Re1 C3 29(2)
C8 C9 Re1 C6 -80.4(8)
C10 C9 Re1 C6 36.8(6)
C8 C9 Re1 C10 -117.1(10)
C8 C9 Re1 C4 143.6(10)
C10 C9 Re1 C4 -99.3(11)
C8 C9 Re1 Bi1 161.7(8)
C10 C9 Re1 Bi1 -81.2(6)
C1 C5 Re1 C8 -52.9(8)
C4 C5 Re1 C8 -170.7(6)
C1 C5 Re1 C2 38.5(8)
C4 C5 Re1 C2 -79.3(7)
C1 C5 Re1 C7 -8.0(10)
C4 C5 Re1 C7 -125.9(7)
C4 C5 Re1 C1 -117.9(9)
C1 C5 Re1 C9 -98.7(8)
C4 C5 Re1 C9 143.4(6)
C1 C5 Re1 C3 81.2(8)
C4 C5 Re1 C3 -36.7(6)
C1 C5 Re1 C6 50.7(18)
C4 C5 Re1 C6 -67.2(18)
C1 C5 Re1 C10 -147.2(11)
C4 C5 Re1 C10 94.9(11)
C1 C5 Re1 C4 117.9(9)
C1 C5 Re1 Bi1 -165.4(7)
C4 C5 Re1 Bi1 76.8(6)
C2 C3 Re1 C8 30.4(11)
C4 C3 Re1 C8 145.3(8)
C4 C3 Re1 C2 114.9(10)
C2 C3 Re1 C7 56.1(8)
C4 C3 Re1 C7 171.1(7)
C2 C3 Re1 C1 -36.8(7)
C4 C3 Re1 C1 78.1(7)
C2 C3 Re1 C9 101.6(18)
C4 C3 Re1 C9 -143.4(16)
C2 C3 Re1 C5 -78.1(7)
C4 C3 Re1 C5 36.8(7)
C2 C3 Re1 C6 94.2(8)
C4 C3 Re1 C6 -150.8(7)
C2 C3 Re1 C10 123.9(7)
C4 C3 Re1 C10 -121.2(7)
C2 C3 Re1 C4 -114.9(10)
C2 C3 Re1 Bi1 -152.4(6)
C4 C3 Re1 Bi1 -37.5(7)
C7 C6 Re1 C8 36.4(7)
C10 C6 Re1 C8 -79.6(8)
C7 C6 Re1 C2 -64.2(8)
C10 C6 Re1 C2 179.7(8)
C10 C6 Re1 C7 -116.1(11)
C7 C6 Re1 C1 -36.2(10)
C10 C6 Re1 C1 -152.3(7)
C7 C6 Re1 C9 79.0(8)
C10 C6 Re1 C9 -37.0(7)
C7 C6 Re1 C5 -75.2(18)
C10 C6 Re1 C5 168.7(13)
C7 C6 Re1 C3 -103.0(8)
C10 C6 Re1 C3 140.9(7)
C7 C6 Re1 C10 116.1(11)
C7 C6 Re1 C4 -127.7(7)
C10 C6 Re1 C4 116.2(8)
C7 C6 Re1 Bi1 142.5(6)
C10 C6 Re1 Bi1 26.5(7)
C6 C10 Re1 C8 80.3(8)
C9 C10 Re1 C8 -37.7(6)
C6 C10 Re1 C2 -0.4(12)
C9 C10 Re1 C2 -118.5(9)
C6 C10 Re1 C7 37.9(7)
C9 C10 Re1 C7 -80.2(7)
C6 C10 Re1 C1 71.6(15)
C9 C10 Re1 C1 -46.5(15)
C6 C10 Re1 C9 118.1(9)
C6 C10 Re1 C5 -172.5(9)
C9 C10 Re1 C5 69.4(12)
C6 C10 Re1 C3 -53.2(9)
C9 C10 Re1 C3 -171.3(6)
C9 C10 Re1 C6 -118.1(9)
C6 C10 Re1 C4 -105.3(8)
C9 C10 Re1 C4 136.6(7)
C6 C10 Re1 Bi1 -153.6(7)
C9 C10 Re1 Bi1 88.3(6)
C3 C4 Re1 C8 -96.9(14)
C5 C4 Re1 C8 21.7(15)
C3 C4 Re1 C2 -38.9(7)
C5 C4 Re1 C2 79.7(7)
C3 C4 Re1 C7 -15.1(11)
C5 C4 Re1 C7 103.5(9)
C3 C4 Re1 C1 -81.9(7)
C5 C4 Re1 C1 36.7(6)
C3 C4 Re1 C9 161.8(10)
C5 C4 Re1 C9 -79.6(12)
C3 C4 Re1 C5 -118.6(9)
C5 C4 Re1 C3 118.6(9)
C3 C4 Re1 C6 42.0(9)
C5 C4 Re1 C6 160.6(7)
C3 C4 Re1 C10 96.8(8)
C5 C4 Re1 C10 -144.6(7)
C3 C4 Re1 Bi1 143.8(7)
C5 C4 Re1 Bi1 -97.6(6)
C11 Bi1 Re1 C8 141.0(5)
C18 Bi1 Re1 C8 -118.5(5)
C11 Bi1 Re1 C2 -62.9(7)
C18 Bi1 Re1 C2 37.6(7)
C11 Bi1 Re1 C7 104.6(5)
C18 Bi1 Re1 C7 -154.9(5)
C11 Bi1 Re1 C1 -106.5(5)
C18 Bi1 Re1 C1 -6.0(5)
C11 Bi1 Re1 C9 129.2(5)
C18 Bi1 Re1 C9 -130.4(5)
C11 Bi1 Re1 C5 -96.4(3)
C18 Bi1 Re1 C5 4.1(3)
C11 Bi1 Re1 C3 -37.1(4)
C18 Bi1 Re1 C3 63.4(4)
C11 Bi1 Re1 C6 74.5(4)
C18 Bi1 Re1 C6 175.0(4)
C11 Bi1 Re1 C10 90.7(4)
C18 Bi1 Re1 C10 -168.8(4)
C11 Bi1 Re1 C4 -59.2(4)
C18 Bi1 Re1 C4 41.3(4)
C32 C33 Re2 C34 -117.3(11)
C34 C33 Re2 C27 -85.4(9)
C32 C33 Re2 C27 157.3(7)
C34 C33 Re2 C29 -149.4(8)
C32 C33 Re2 C29 93.3(8)
C34 C33 Re2 C28 -114.9(9)
C32 C33 Re2 C28 127.9(8)
C34 C33 Re2 C32 117.3(11)
C34 C33 Re2 C25 -155.5(8)
C32 C33 Re2 C25 87.3(9)
C34 C33 Re2 C26 -94.6(11)
C32 C33 Re2 C26 148.1(8)
C34 C33 Re2 C30 37.7(9)
C32 C33 Re2 C30 -79.6(8)
C34 C33 Re2 C31 80.5(9)
C32 C33 Re2 C31 -36.7(7)
C34 C33 Re2 Bi2 58.9(9)
C32 C33 Re2 Bi2 -58.4(9)
C30 C34 Re2 C33 117.7(13)
C33 C34 Re2 C27 105.3(8)
C30 C34 Re2 C27 -137.0(9)
C33 C34 Re2 C29 41.0(11)
C30 C34 Re2 C29 158.6(9)
C33 C34 Re2 C28 67.6(9)
C30 C34 Re2 C28 -174.8(9)
C33 C34 Re2 C32 -38.2(8)
C30 C34 Re2 C32 79.4(9)
C33 C34 Re2 C25 77.1(17)
C30 C34 Re2 C25 -165.3(14)
C33 C34 Re2 C26 127.9(8)
C30 C34 Re2 C26 -114.4(9)
C33 C34 Re2 C30 -117.7(13)
C33 C34 Re2 C31 -79.4(8)
C30 C34 Re2 C31 38.2(9)
C33 C34 Re2 Bi2 -138.9(7)
C30 C34 Re2 Bi2 -21.3(9)
C26 C27 Re2 C33 -171.0(8)
C28 C27 Re2 C33 -55.0(9)
C26 C27 Re2 C34 151.7(8)
C28 C27 Re2 C34 -92.3(8)
C26 C27 Re2 C29 -79.3(8)
C28 C27 Re2 C29 36.7(8)
C26 C27 Re2 C28 -116.0(12)
C26 C27 Re2 C32 -147.8(8)
C28 C27 Re2 C32 -31.8(12)
C26 C27 Re2 C25 -37.3(7)
C28 C27 Re2 C25 78.8(8)
C28 C27 Re2 C26 116.0(12)
C26 C27 Re2 C30 120.1(8)
C28 C27 Re2 C30 -123.9(8)
C26 C27 Re2 C31 135.9(16)
C28 C27 Re2 C31 -108.1(17)
C26 C27 Re2 Bi2 35.6(8)
C28 C27 Re2 Bi2 151.6(7)
C28 C29 Re2 C33 70.0(9)
C25 C29 Re2 C33 -173.2(7)
C28 C29 Re2 C34 46.7(11)
C25 C29 Re2 C34 163.5(7)
C28 C29 Re2 C27 -36.5(8)
C25 C29 Re2 C27 80.3(8)
C25 C29 Re2 C28 116.8(12)
C28 C29 Re2 C32 108.7(8)
C25 C29 Re2 C32 -134.5(7)
C28 C29 Re2 C25 -116.8(12)
C28 C29 Re2 C26 -77.7(9)
C25 C29 Re2 C26 39.1(7)
C28 C29 Re2 C30 89.6(18)
C25 C29 Re2 C30 -153.6(14)
C28 C29 Re2 C31 131.9(8)
C25 C29 Re2 C31 -111.4(8)
C28 C29 Re2 Bi2 -133.4(7)
C25 C29 Re2 Bi2 -16.6(9)
C27 C28 Re2 C33 129.3(9)
C29 C28 Re2 C33 -112.1(9)
C27 C28 Re2 C34 95.9(8)
C29 C28 Re2 C34 -145.5(8)
C29 C28 Re2 C27 118.6(12)
C27 C28 Re2 C29 -118.6(12)
C27 C28 Re2 C32 160.3(8)
C29 C28 Re2 C32 -81.1(9)
C27 C28 Re2 C25 -81.0(9)
C29 C28 Re2 C25 37.7(8)
C27 C28 Re2 C26 -37.5(8)
C29 C28 Re2 C26 81.1(9)
C27 C28 Re2 C30 91.1(11)
C29 C28 Re2 C30 -150.3(9)
C27 C28 Re2 C31 153.5(9)
C29 C28 Re2 C31 -87.9(11)
C27 C28 Re2 Bi2 -43.7(10)
C29 C28 Re2 Bi2 74.9(9)
C31 C32 Re2 C33 -116.8(11)
C31 C32 Re2 C34 -80.2(8)
C33 C32 Re2 C34 36.6(8)
C31 C32 Re2 C27 -153.9(8)
C33 C32 Re2 C27 -37.0(12)
C31 C32 Re2 C29 149.3(8)
C33 C32 Re2 C29 -93.8(8)
C31 C32 Re2 C28 -173.4(7)
C33 C32 Re2 C28 -56.6(9)
C31 C32 Re2 C25 118.2(8)
C33 C32 Re2 C25 -124.9(8)
C31 C32 Re2 C26 132.0(12)
C33 C32 Re2 C26 -111.2(13)
C31 C32 Re2 C30 -37.6(7)
C33 C32 Re2 C30 79.3(8)
C33 C32 Re2 C31 116.8(11)
C31 C32 Re2 Bi2 22.7(8)
C33 C32 Re2 Bi2 139.6(7)
C29 C25 Re2 C33 9.8(11)
C26 C25 Re2 C33 125.0(7)
C29 C25 Re2 C34 -48.2(18)
C26 C25 Re2 C34 66.9(17)
C29 C25 Re2 C27 -79.5(8)
C26 C25 Re2 C27 35.6(6)
C26 C25 Re2 C29 115.1(10)
C29 C25 Re2 C28 -37.6(8)
C26 C25 Re2 C28 77.5(7)
C29 C25 Re2 C32 57.6(9)
C26 C25 Re2 C32 172.7(6)
C29 C25 Re2 C26 -115.1(10)
C29 C25 Re2 C30 156.7(14)
C26 C25 Re2 C30 -88.1(15)
C29 C25 Re2 C31 103.0(8)
C26 C25 Re2 C31 -141.9(6)
C29 C25 Re2 Bi2 165.6(7)
C26 C25 Re2 Bi2 -79.2(6)
C27 C26 Re2 C33 14.9(13)
C25 C26 Re2 C33 -104.1(10)
C27 C26 Re2 C34 -39.5(10)
C25 C26 Re2 C34 -158.5(7)
C25 C26 Re2 C27 -119.0(10)
C27 C26 Re2 C29 80.7(8)
C25 C26 Re2 C29 -38.3(6)
C27 C26 Re2 C28 38.2(8)
C25 C26 Re2 C28 -80.8(7)
C27 C26 Re2 C32 100.2(15)
C25 C26 Re2 C32 -18.8(15)
C27 C26 Re2 C25 119.0(10)
C27 C26 Re2 C30 -93.3(9)
C25 C26 Re2 C30 147.7(7)
C27 C26 Re2 C31 -155.7(10)
C25 C26 Re2 C31 85.3(12)
C27 C26 Re2 Bi2 -145.9(8)
C25 C26 Re2 Bi2 95.1(6)
C34 C30 Re2 C33 -36.6(8)
C31 C30 Re2 C33 79.5(8)
C31 C30 Re2 C34 116.1(12)
C34 C30 Re2 C27 57.0(11)
C31 C30 Re2 C27 173.1(7)
C34 C30 Re2 C29 -59(2)
C31 C30 Re2 C29 57.6(18)
C34 C30 Re2 C28 7.8(13)
C31 C30 Re2 C28 123.9(8)
C34 C30 Re2 C32 -79.9(9)
C31 C30 Re2 C32 36.2(7)
C34 C30 Re2 C25 168.4(11)
C31 C30 Re2 C25 -75.5(16)
C34 C30 Re2 C26 105.0(9)
C31 C30 Re2 C26 -138.8(8)
C34 C30 Re2 C31 -116.1(12)
C34 C30 Re2 Bi2 159.2(9)
C31 C30 Re2 Bi2 -84.7(6)
C32 C31 Re2 C33 38.5(8)
C30 C31 Re2 C33 -79.5(8)
C32 C31 Re2 C34 79.9(8)
C30 C31 Re2 C34 -38.1(7)
C32 C31 Re2 C27 97.4(18)
C30 C31 Re2 C27 -21(2)
C32 C31 Re2 C29 -40.9(10)
C30 C31 Re2 C29 -159.0(7)
C32 C31 Re2 C28 10.9(12)
C30 C31 Re2 C28 -107.2(10)
C30 C31 Re2 C32 -118.1(10)
C32 C31 Re2 C25 -90.9(8)
C30 C31 Re2 C25 151.0(7)
C32 C31 Re2 C26 -147.6(10)
C30 C31 Re2 C26 94.3(12)
C32 C31 Re2 C30 118.1(10)
C32 C31 Re2 Bi2 -157.6(8)
C30 C31 Re2 Bi2 84.4(7)
C42 Bi2 Re2 C33 159.1(6)
C35 Bi2 Re2 C33 -102.0(6)
C42 Bi2 Re2 C34 -168.3(5)
C35 Bi2 Re2 C34 -69.4(5)
C42 Bi2 Re2 C27 -56.6(5)
C35 Bi2 Re2 C27 42.3(5)
C42 Bi2 Re2 C29 11.8(5)
C35 Bi2 Re2 C29 110.7(5)
C42 Bi2 Re2 C28 -30.6(6)
C35 Bi2 Re2 C28 68.3(6)
C42 Bi2 Re2 C32 125.6(4)
C35 Bi2 Re2 C32 -135.5(5)
C42 Bi2 Re2 C25 1.8(4)
C35 Bi2 Re2 C25 100.7(4)
C42 Bi2 Re2 C26 -36.1(5)
C35 Bi2 Re2 C26 62.8(5)
C42 Bi2 Re2 C30 178.4(5)
C35 Bi2 Re2 C30 -82.7(5)
C42 Bi2 Re2 C31 139.3(4)
C35 Bi2 Re2 C31 -121.8(5)
